data_2000119
loop_
_publ_author_name
'Bertaut, E. F.'
'Duc, T. Q.'
'Burlet, P.'
'Burlet, P.'
'Thomas, M.'
'Moreau, J. M.'

_publ_section_title
;
 Crystal structure of manganese acetate tetrahydrate
;
_journal_issue 9
_journal_name_full
;
 Acta Crystallographica, Section B: Structural Crystallography and
 Crystal Chemistry
;
_journal_page_first 2234
_journal_page_last 2236
_journal_paper_doi 10.1107/S0567740874006807
_journal_volume 30
_journal_year 1974
_chemical_formula_sum 'C8 H28 Mn2 O16'
_space_group_IT_number 14
_symmetry_cell_setting monoclinic
_symmetry_space_group_name_Hall '-P 2ybc'
_symmetry_space_group_name_H-M 'P 1 21/c 1'
_cell_angle_alpha 90
_cell_angle_beta 118.62(5)
_cell_angle_gamma 90
_cell_formula_units_Z 3
_cell_length_a 11.10(1)
_cell_length_b 17.51(2)
_cell_length_c 9.09(1)
_cell_volume 1550.874
_exptl_crystal_colour pink
_refine_ls_R_factor_gt 0.049
_refine_ls_wR_factor_gt 0.049
_cod_original_sg_symbol_H-M 'P 21/c'
_cod_database_code 2000119

loop_
_symmetry_equiv_pos_site_id
_symmetry_equiv_pos_as_xyz
1 x,y,z
2 -x,1/2+y,1/2-z
3 -x,-y,-z
4 x,-1/2-y,-1/2+z

loop_
_atom_site_label
_atom_site_type_symbol
_atom_site_fract_x
_atom_site_fract_y
_atom_site_fract_z
C1 C 0.01280 0.14170 0.23770
C2 C 0.00260 0.08690 0.36230
C3 C 0.21890 0.07940 -0.08850
C4 C 0.34110 0.06230 -0.11650
C5 C -0.19870 0.08830 -0.33890
C6 C -0.32270 0.07830 -0.51360
O1 O 0.01000 0.11580 0.10470
O2 O 0.02320 0.21070 0.26840
O3 O 0.17540 0.14740 -0.11200
O4 O -0.17180 -0.02530 0.03970
O5 O 0.16360 -0.03290 0.24090
O6 O -0.13790 0.15230 -0.30550
O7 O 0.20640 0.25550 0.15010
O8 O -0.16410 0.25450 -0.06850
O9 O 0.42830 0.31750 0.12450
O10 O 0.61480 0.19660 0.14930
O11 O 0.66920 0.37770 0.41190
O12 O 0.33170 0.10550 0.33030
Mn1 Mn 0.00000 0.00000 0.00000
Mn2 Mn 0.02000 0.20170 -0.06730
O1B O -0.01000 -0.11580 -0.10470
C1B C -0.01280 -0.14170 -0.23770
C2B C -0.00260 -0.08690 -0.36230
O2B O -0.02320 -0.21070 -0.26840
Mn2A* Mn -0.02000 -0.29830 -0.43270
O2C* O 0.02320 0.28930 -0.23160
O4B O 0.17180 0.02530 -0.03970
O5B O -0.16360 0.03290 -0.24090
Mn2C* Mn 0.02000 0.29830 0.43270

loop_
_atom_type_symbol
_atom_type_radius_bond
C 0.68
Mn 1.35
O 0.68
